data_7247792
loop_
_publ_author_name
'Ramazanova, Kyzgaldak'
'Chakrabortty, Soumyadeep'
'M\"uller, Bernd H.'
'L\"onnecke, Peter'
'de Vries, Johannes G.'
'Hey-Hawkins, Evamarie'

_publ_section_title
;
 Synthesis of P-stereogenic 1-phosphanorbornane-derived
 phosphine--phosphite ligands and application in asymmetric catalysis
;
_journal_issue 49
_journal_name_full 'RSC Advances'
_journal_page_first 34439
_journal_page_last 34444
_journal_paper_doi 10.1039/D3RA07630J
_journal_volume 13
_journal_year 2023
_chemical_absolute_configuration rmad
_chemical_formula_moiety 'C30 H28 O4 P2 S2'
_chemical_formula_sum 'C30 H28 O4 P2 S2'
_chemical_formula_weight 578.58
_space_group_crystal_system orthorhombic
_space_group_IT_number 19
_space_group_name_Hall 'P 2ac 2ab'
_space_group_name_H-M_alt 'P 21 21 21'
_atom_sites_solution_hydrogens difmap
_atom_sites_solution_primary dual
_atom_sites_solution_secondary difmap
_audit_creation_method SHELXL-2018/3
_audit_update_record
;
2023-10-19 deposited with the CCDC.	2023-11-10 downloaded from the CCDC.
;
_cell_angle_alpha 90
_cell_angle_beta 90
_cell_angle_gamma 90
_cell_formula_units_Z 4
_cell_length_a 7.43040(10)
_cell_length_b 16.7705(3)
_cell_length_c 22.5342(3)
_cell_measurement_reflns_used 14382
_cell_measurement_temperature 130(2)
_cell_measurement_theta_max 27.2710
_cell_measurement_theta_min 2.5690
_cell_volume 2808.02(7)
_computing_cell_refinement 'CrysAlisPro 1.171.42.49 (Rigaku OD, 2022)'
_computing_data_collection 'CrysAlisPro 1.171.42.49 (Rigaku OD, 2022)'
_computing_data_reduction 'CrysAlisPro 1.171.42.49 (Rigaku OD, 2022)'
_computing_molecular_graphics
;
 ORTEP3 for Windows
 L. J. Farrugia, J. Appl. Crystallogr. 1997, 30, 565.
 or
 DIAMOND Version 4.6.8
 K. Brandenburg, Crystal Impact GbR, Bonn, Germany
;
_computing_publication_material
;
 WINGX
 L.J. Farrugia,
 J. Appl. Cryst., 2012, 45, 849-854.
;
_computing_structure_refinement 'SHELXL-2018/3 (Sheldrick, 2018)'
_computing_structure_solution SHELXT-2018-2
_diffrn_ambient_temperature 130(2)
_diffrn_detector_area_resol_mean 16.3560
_diffrn_measured_fraction_theta_full 0.999
_diffrn_measured_fraction_theta_max 0.953
_diffrn_measurement_device_type 'Xcalibur, Sapphire3, Gemini'
_diffrn_measurement_method '\w scans'
_diffrn_radiation_type MoK\a
_diffrn_radiation_wavelength 0.71073
_diffrn_reflns_av_R_equivalents 0.0619
_diffrn_reflns_av_unetI/netI 0.0420
_diffrn_reflns_Laue_measured_fraction_full 0.999
_diffrn_reflns_Laue_measured_fraction_max 0.953
_diffrn_reflns_limit_h_max 8
_diffrn_reflns_limit_h_min -9
_diffrn_reflns_limit_k_max 21
_diffrn_reflns_limit_k_min -21
_diffrn_reflns_limit_l_max 29
_diffrn_reflns_limit_l_min -29
_diffrn_reflns_number 39714
_diffrn_reflns_point_group_measured_fraction_full 1.000
_diffrn_reflns_point_group_measured_fraction_max 0.933
_diffrn_reflns_theta_full 25.350
_diffrn_reflns_theta_max 27.712
_diffrn_reflns_theta_min 2.178
_diffrn_source 'fine-focus sealed X-ray tube'
_exptl_absorpt_coefficient_mu 0.339
_exptl_absorpt_correction_T_max 1.00000
_exptl_absorpt_correction_T_min 0.88899
_exptl_absorpt_correction_type multi-scan
_exptl_absorpt_process_details
;
CrysAlisPro 1.171.42.49 (Rigaku Oxford Diffraction, 2022)
Empirical absorption correction using spherical harmonics,
implemented in SCALE3 ABSPACK scaling algorithm.
;
_exptl_crystal_colour 'clear colourless'
_exptl_crystal_density_diffrn 1.369
_exptl_crystal_description irregular
_exptl_crystal_F_000 1208
_exptl_crystal_size_max 0.52
_exptl_crystal_size_mid 0.20
_exptl_crystal_size_min 0.13
_refine_diff_density_max 0.298
_refine_diff_density_min -0.259
_refine_diff_density_rms 0.047
_refine_ls_abs_structure_details
;
 Flack x determined using 2058 quotients [(I+)-(I-)]/[(I+)+(I-)]
 (Parsons, Flack and Wagner, Acta Cryst. B69 (2013) 249-259).
;
_refine_ls_abs_structure_Flack 0.02(4)
_refine_ls_extinction_method none
_refine_ls_goodness_of_fit_ref 1.031
_refine_ls_hydrogen_treatment refall
_refine_ls_matrix_type full
_refine_ls_number_parameters 455
_refine_ls_number_reflns 6143
_refine_ls_number_restraints 0
_refine_ls_restrained_S_all 1.031
_refine_ls_R_factor_all 0.0458
_refine_ls_R_factor_gt 0.0360
_refine_ls_shift/su_max 0.001
_refine_ls_shift/su_mean 0.000
_refine_ls_structure_factor_coef Fsqd
_refine_ls_weighting_details 'w=1/[\s^2^(Fo^2^)+(0.0337P)^2^+0.7984P] where P=(Fo^2^+2Fc^2^)/3'
_refine_ls_weighting_scheme calc
_refine_ls_wR_factor_gt 0.0765
_refine_ls_wR_factor_ref 0.0813
_reflns_Friedel_coverage 0.729
_reflns_Friedel_fraction_full 1.000
_reflns_Friedel_fraction_max 0.906
_reflns_number_gt 5439
_reflns_number_total 6143
_reflns_threshold_expression 'I > 2\s(I)'
_cod_data_source_file d3ra07630j2.cif
_cod_data_source_block comp9b_x3698fin
_cod_database_code 7247792
_shelx_shelxl_version_number 2018/3
_shelx_space_group_comment
;
The symmetry employed for this shelxl refinement is uniquely defined
by the following loop, which should always be used as a source of
symmetry information in preference to the above space-group names.
They are only intended as comments.
;

loop_
_space_group_symop_operation_xyz
'x, y, z'
'-x+1/2, -y, z+1/2'
'-x, y+1/2, -z+1/2'
'x+1/2, -y+1/2, -z'

loop_
_atom_site_label
_atom_site_type_symbol
_atom_site_fract_x
_atom_site_fract_y
_atom_site_fract_z
_atom_site_U_iso_or_equiv
_atom_site_adp_type
_atom_site_occupancy
_atom_site_site_symmetry_order
_atom_site_calc_flag
_atom_site_refinement_flags_posn
_atom_site_refinement_flags_adp
_atom_site_refinement_flags_occupancy
_atom_site_disorder_assembly
_atom_site_disorder_group
S1 S 0.73768(13) 0.16666(5) 0.97652(4) 0.0349(2) Uani 1 1 d . . . . .
S2 S 0.34219(13) 0.07566(5) 0.80290(4) 0.0354(2) Uani 1 1 d . . . . .
P1 P 0.75843(11) 0.26050(5) 0.92663(3) 0.02571(18) Uani 1 1 d . . . . .
P2 P 0.28119(10) 0.17696(5) 0.77223(3) 0.02460(18) Uani 1 1 d . . . . .
O1 O 0.6110(3) 0.44277(14) 0.87402(12) 0.0421(6) Uani 1 1 d . . . . .
O2 O 0.3483(3) 0.25268(13) 0.80631(10) 0.0291(5) Uani 1 1 d . . . . .
O3 O 0.0723(3) 0.19910(13) 0.76849(9) 0.0249(5) Uani 1 1 d . . . . .
O4 O 0.3484(3) 0.18940(13) 0.70597(9) 0.0268(5) Uani 1 1 d . . . . .
C1 C 0.8773(4) 0.36441(19) 0.85824(15) 0.0304(7) Uani 1 1 d . . . . .
C2 C 0.7702(5) 0.41549(19) 0.90463(16) 0.0344(8) Uani 1 1 d . . . . .
C3 C 0.7113(5) 0.3589(2) 0.95565(16) 0.0333(8) Uani 1 1 d . . . . .
C4 C 0.6384(4) 0.25877(18) 0.85587(13) 0.0234(6) Uani 1 1 d . . . . .
C5 C 0.7164(4) 0.33138(19) 0.82154(14) 0.0272(7) Uani 1 1 d . . . . .
C6 C 0.5942(5) 0.4036(2) 0.81799(18) 0.0344(8) Uani 1 1 d . . . . .
C7 C 0.9623(4) 0.2945(2) 0.89151(16) 0.0317(8) Uani 1 1 d . . . . .
C8 C 1.0097(6) 0.4111(3) 0.8202(2) 0.0438(10) Uani 1 1 d . . . . .
C9 C 0.8681(7) 0.4879(3) 0.9293(3) 0.0531(11) Uani 1 1 d . . . . .
C10 C 0.4364(4) 0.2537(2) 0.86391(14) 0.0271(7) Uani 1 1 d . . . . .
C11 C -0.0314(4) 0.17463(18) 0.71965(13) 0.0217(6) Uani 1 1 d . . . . .
C12 C -0.0040(4) 0.20981(17) 0.66574(14) 0.0220(6) Uani 1 1 d . . . . .
C13 C -0.1078(4) 0.18146(18) 0.61669(13) 0.0231(6) Uani 1 1 d . . . . .
C14 C -0.0728(5) 0.20540(19) 0.55740(14) 0.0277(7) Uani 1 1 d . . . . .
C15 C -0.1748(5) 0.1767(2) 0.51217(15) 0.0347(8) Uani 1 1 d . . . . .
C16 C -0.3168(6) 0.1236(2) 0.52300(17) 0.0405(9) Uani 1 1 d . . . . .
C17 C -0.3515(5) 0.0981(2) 0.57897(16) 0.0352(8) Uani 1 1 d . . . . .
C18 C -0.2461(4) 0.12469(17) 0.62734(13) 0.0255(6) Uani 1 1 d . . . . .
C19 C -0.2729(4) 0.09522(18) 0.68533(14) 0.0265(7) Uani 1 1 d . . . . .
C20 C -0.1650(4) 0.11759(18) 0.73037(14) 0.0240(6) Uani 1 1 d . . . . .
C21 C 0.3034(4) 0.26291(19) 0.67918(13) 0.0260(7) Uani 1 1 d . . . . .
C22 C 0.1320(4) 0.27488(18) 0.65982(13) 0.0233(7) Uani 1 1 d . . . . .
C23 C 0.0874(4) 0.35242(19) 0.63749(14) 0.0259(7) Uani 1 1 d . . . . .
C24 C -0.0886(5) 0.37436(19) 0.61995(15) 0.0283(7) Uani 1 1 d . . . . .
C25 C -0.1244(5) 0.4496(2) 0.59990(17) 0.0363(9) Uani 1 1 d . . . . .
C26 C 0.0108(6) 0.5075(2) 0.59654(17) 0.0399(9) Uani 1 1 d . . . . .
C27 C 0.1816(6) 0.4885(2) 0.61354(17) 0.0379(9) Uani 1 1 d . . . . .
C28 C 0.2248(5) 0.41163(18) 0.63465(14) 0.0296(7) Uani 1 1 d . . . . .
C29 C 0.4014(5) 0.3920(2) 0.65249(16) 0.0365(9) Uani 1 1 d . . . . .
C30 C 0.4407(5) 0.3194(2) 0.67496(15) 0.0327(8) Uani 1 1 d . . . . .
H3A H 0.798(5) 0.371(2) 0.9881(15) 0.032(9) Uiso 1 1 d . . . . .
H3B H 0.593(6) 0.367(2) 0.9649(16) 0.043(11) Uiso 1 1 d . . . . .
H4 H 0.681(5) 0.209(2) 0.8368(15) 0.033(9) Uiso 1 1 d . . . . .
H5 H 0.753(4) 0.3164(17) 0.7816(14) 0.020(7) Uiso 1 1 d . . . . .
H6A H 0.630(5) 0.435(2) 0.7898(17) 0.038(11) Uiso 1 1 d . . . . .
H6B H 0.476(5) 0.391(2) 0.8098(15) 0.029(9) Uiso 1 1 d . . . . .
H7A H 1.055(5) 0.312(2) 0.9205(17) 0.046(11) Uiso 1 1 d . . . . .
H7B H 1.011(4) 0.254(2) 0.8680(14) 0.024(8) Uiso 1 1 d . . . . .
H8A H 1.065(6) 0.374(3) 0.7900(19) 0.054(12) Uiso 1 1 d . . . . .
H8B H 0.961(5) 0.453(2) 0.7997(15) 0.021(9) Uiso 1 1 d . . . . .
H8C H 1.100(5) 0.425(2) 0.8524(16) 0.035(10) Uiso 1 1 d . . . . .
H9A H 0.801(6) 0.511(2) 0.960(2) 0.055(13) Uiso 1 1 d . . . . .
H9B H 0.885(6) 0.522(3) 0.8972(19) 0.050(13) Uiso 1 1 d . . . . .
H9C H 0.995(5) 0.4736(19) 0.9462(15) 0.028(9) Uiso 1 1 d . . . . .
H10A H 0.407(5) 0.202(2) 0.8864(15) 0.029(9) Uiso 1 1 d . . . . .
H10B H 0.388(5) 0.298(2) 0.8822(15) 0.029(9) Uiso 1 1 d . . . . .
H14 H 0.028(5) 0.2386(19) 0.5503(14) 0.025(9) Uiso 1 1 d . . . . .
H15 H -0.138(5) 0.192(2) 0.4731(17) 0.046(11) Uiso 1 1 d . . . . .
H16 H -0.384(5) 0.106(2) 0.4906(15) 0.032(9) Uiso 1 1 d . . . . .
H17 H -0.440(5) 0.065(2) 0.5856(16) 0.036(10) Uiso 1 1 d . . . . .
H19 H -0.365(5) 0.058(2) 0.6897(14) 0.029(9) Uiso 1 1 d . . . . .
H20 H -0.176(4) 0.0984(18) 0.7668(14) 0.021(8) Uiso 1 1 d . . . . .
H24 H -0.182(4) 0.3352(19) 0.6223(14) 0.025(8) Uiso 1 1 d . . . . .
H25 H -0.250(6) 0.460(2) 0.5882(15) 0.035(10) Uiso 1 1 d . . . . .
H26 H -0.017(5) 0.558(2) 0.5817(17) 0.045(11) Uiso 1 1 d . . . . .
H27 H 0.272(6) 0.523(2) 0.6139(17) 0.046(11) Uiso 1 1 d . . . . .
H29 H 0.486(6) 0.429(2) 0.6479(17) 0.049(12) Uiso 1 1 d . . . . .
H30 H 0.538(6) 0.311(2) 0.6892(16) 0.038(11) Uiso 1 1 d . . . . .

loop_
_atom_site_aniso_label
_atom_site_aniso_U_11
_atom_site_aniso_U_22
_atom_site_aniso_U_33
_atom_site_aniso_U_23
_atom_site_aniso_U_13
_atom_site_aniso_U_12
S1 0.0366(5) 0.0408(5) 0.0273(4) 0.0014(3) 0.0001(4) 0.0086(4)
S2 0.0384(5) 0.0304(4) 0.0375(5) 0.0059(4) 0.0024(4) 0.0021(4)
P1 0.0201(4) 0.0332(4) 0.0239(4) -0.0058(3) -0.0004(3) 0.0033(4)
P2 0.0211(4) 0.0285(4) 0.0242(4) 0.0009(3) -0.0003(3) -0.0016(3)
O1 0.0354(14) 0.0334(13) 0.0575(17) -0.0077(12) -0.0007(13) 0.0073(11)
O2 0.0273(11) 0.0315(12) 0.0284(12) 0.0019(10) -0.0063(10) -0.0037(10)
O3 0.0192(10) 0.0337(12) 0.0218(11) -0.0036(9) 0.0013(9) -0.0024(9)
O4 0.0198(10) 0.0334(12) 0.0274(12) 0.0023(9) 0.0021(9) 0.0018(9)
C1 0.0218(16) 0.0332(18) 0.0362(19) -0.0069(14) 0.0034(14) -0.0031(14)
C2 0.0289(18) 0.0284(17) 0.046(2) -0.0099(14) -0.0006(16) -0.0028(15)
C3 0.0244(18) 0.0390(19) 0.0365(19) -0.0154(15) 0.0042(15) -0.0007(15)
C4 0.0208(15) 0.0239(15) 0.0256(16) -0.0037(13) -0.0011(12) 0.0015(13)
C5 0.0247(16) 0.0311(16) 0.0258(16) -0.0018(13) 0.0002(13) -0.0008(14)
C6 0.034(2) 0.0274(18) 0.042(2) 0.0047(16) -0.0036(17) -0.0001(15)
C7 0.0170(15) 0.045(2) 0.0329(19) -0.0107(16) 0.0016(14) 0.0020(14)
C8 0.034(2) 0.044(2) 0.054(3) -0.003(2) 0.009(2) -0.0081(18)
C9 0.048(3) 0.041(2) 0.070(3) -0.021(2) 0.006(3) -0.012(2)
C10 0.0203(15) 0.0356(19) 0.0255(17) -0.0003(15) -0.0039(13) -0.0014(14)
C11 0.0184(13) 0.0253(15) 0.0214(15) -0.0049(12) 0.0006(12) 0.0011(12)
C12 0.0182(14) 0.0221(15) 0.0258(16) -0.0020(12) 0.0022(12) 0.0013(12)
C13 0.0196(14) 0.0240(15) 0.0256(16) -0.0017(12) 0.0001(12) 0.0028(12)
C14 0.0278(17) 0.0276(17) 0.0277(18) 0.0012(13) -0.0010(14) -0.0008(14)
C15 0.0416(19) 0.0372(19) 0.0252(18) 0.0004(14) -0.0030(15) -0.0037(17)
C16 0.046(2) 0.044(2) 0.0317(19) -0.0036(16) -0.0147(18) -0.0111(17)
C17 0.0303(18) 0.0359(19) 0.039(2) -0.0005(15) -0.0074(16) -0.0106(16)
C18 0.0214(15) 0.0254(14) 0.0297(16) -0.0026(12) -0.0027(14) -0.0011(13)
C19 0.0234(16) 0.0217(15) 0.0343(17) 0.0004(12) 0.0027(14) -0.0039(13)
C20 0.0231(15) 0.0244(15) 0.0246(17) 0.0022(13) 0.0039(14) 0.0019(13)
C21 0.0250(15) 0.0317(16) 0.0212(15) 0.0012(12) 0.0001(13) -0.0039(13)
C22 0.0226(15) 0.0269(16) 0.0204(15) -0.0025(12) 0.0035(12) -0.0045(13)
C23 0.0291(16) 0.0285(17) 0.0202(16) -0.0035(13) 0.0056(13) -0.0033(13)
C24 0.0286(17) 0.0251(16) 0.0312(18) -0.0013(13) 0.0053(14) -0.0003(14)
C25 0.036(2) 0.0337(19) 0.039(2) 0.0011(15) 0.0138(17) 0.0064(16)
C26 0.055(3) 0.0231(19) 0.042(2) 0.0019(15) 0.0169(19) 0.0028(17)
C27 0.045(2) 0.0272(18) 0.042(2) -0.0019(15) 0.0120(18) -0.0098(17)
C28 0.0364(19) 0.0275(16) 0.0250(15) -0.0003(12) 0.0049(15) -0.0085(14)
C29 0.0336(19) 0.044(2) 0.032(2) 0.0049(16) 0.0014(16) -0.0209(17)
C30 0.0220(17) 0.049(2) 0.0273(19) 0.0027(16) -0.0010(14) -0.0111(16)

loop_
_atom_type_symbol
_atom_type_description
_atom_type_scat_dispersion_real
_atom_type_scat_dispersion_imag
_atom_type_scat_source
S S 0.1246 0.1234 'International Tables Vol C Tables 4.2.6.8 and 6.1.1.4'
P P 0.1023 0.0942 'International Tables Vol C Tables 4.2.6.8 and 6.1.1.4'
O O 0.0106 0.0060 'International Tables Vol C Tables 4.2.6.8 and 6.1.1.4'
C C 0.0033 0.0016 'International Tables Vol C Tables 4.2.6.8 and 6.1.1.4'
H H 0.0000 0.0000 'International Tables Vol C Tables 4.2.6.8 and 6.1.1.4'

loop_
_geom_angle_atom_site_label_1
_geom_angle_atom_site_label_2
_geom_angle_atom_site_label_3
_geom_angle
_geom_angle_site_symmetry_1
_geom_angle_site_symmetry_3
_geom_angle_publ_flag
C7 P1 C3 91.87(17) . . ?
C7 P1 C4 91.85(15) . . ?
C3 P1 C4 103.62(16) . . ?
C7 P1 S1 125.33(13) . . ?
C3 P1 S1 120.98(13) . . ?
C4 P1 S1 117.00(11) . . ?
O2 P2 O4 104.74(12) . . ?
O2 P2 O3 98.45(12) . . ?
O4 P2 O3 103.02(11) . . ?
O2 P2 S2 118.27(9) . . ?
O4 P2 S2 112.74(9) . . ?
O3 P2 S2 117.47(9) . . ?
C6 O1 C2 110.4(3) . . ?
C10 O2 P2 126.2(2) . . ?
C11 O3 P2 120.42(18) . . ?
C21 O4 P2 116.22(19) . . ?
C8 C1 C7 113.8(3) . . ?
C8 C1 C5 112.4(3) . . ?
C7 C1 C5 107.8(3) . . ?
C8 C1 C2 115.0(3) . . ?
C7 C1 C2 107.6(3) . . ?
C5 C1 C2 99.1(3) . . ?
O1 C2 C9 108.3(3) . . ?
O1 C2 C3 108.5(3) . . ?
C9 C2 C3 110.6(3) . . ?
O1 C2 C1 105.7(3) . . ?
C9 C2 C1 115.9(3) . . ?
C3 C2 C1 107.6(3) . . ?
C2 C3 P1 103.6(2) . . ?
C2 C3 H3A 104(2) . . ?
P1 C3 H3A 109(2) . . ?
C2 C3 H3B 110(2) . . ?
P1 C3 H3B 114(2) . . ?
H3A C3 H3B 115(3) . . ?
C10 C4 C5 118.2(3) . . ?
C10 C4 P1 112.4(2) . . ?
C5 C4 P1 103.9(2) . . ?
C10 C4 H4 109(2) . . ?
C5 C4 H4 109(2) . . ?
P1 C4 H4 104(2) . . ?
C6 C5 C4 115.4(3) . . ?
C6 C5 C1 101.8(3) . . ?
C4 C5 C1 107.5(3) . . ?
C6 C5 H5 109.0(18) . . ?
C4 C5 H5 111.2(17) . . ?
C1 C5 H5 111.6(19) . . ?
O1 C6 C5 105.5(3) . . ?
O1 C6 H6A 110(2) . . ?
C5 C6 H6A 110(3) . . ?
O1 C6 H6B 111(2) . . ?
C5 C6 H6B 113(2) . . ?
H6A C6 H6B 107(3) . . ?
C1 C7 P1 96.4(2) . . ?
C1 C7 H7A 113(2) . . ?
P1 C7 H7A 113(2) . . ?
C1 C7 H7B 116(2) . . ?
P1 C7 H7B 110(2) . . ?
H7A C7 H7B 109(3) . . ?
C1 C8 H8A 109(3) . . ?
C1 C8 H8B 115(2) . . ?
H8A C8 H8B 107(3) . . ?
C1 C8 H8C 98(2) . . ?
H8A C8 H8C 111(3) . . ?
H8B C8 H8C 117(3) . . ?
C2 C9 H9A 110(3) . . ?
C2 C9 H9B 105(3) . . ?
H9A C9 H9B 114(4) . . ?
C2 C9 H9C 112.4(19) . . ?
H9A C9 H9C 108(3) . . ?
H9B C9 H9C 108(4) . . ?
O2 C10 C4 109.9(3) . . ?
O2 C10 H10A 109.5(19) . . ?
C4 C10 H10A 109(2) . . ?
O2 C10 H10B 103(2) . . ?
C4 C10 H10B 113(2) . . ?
H10A C10 H10B 112(3) . . ?
C12 C11 C20 123.7(3) . . ?
C12 C11 O3 119.3(3) . . ?
C20 C11 O3 117.0(3) . . ?
C11 C12 C13 117.6(3) . . ?
C11 C12 C22 119.7(3) . . ?
C13 C12 C22 122.6(3) . . ?
C14 C13 C18 118.8(3) . . ?
C14 C13 C12 122.4(3) . . ?
C18 C13 C12 118.8(3) . . ?
C15 C14 C13 120.2(3) . . ?
C15 C14 H14 122(2) . . ?
C13 C14 H14 118(2) . . ?
C14 C15 C16 121.0(3) . . ?
C14 C15 H15 116(2) . . ?
C16 C15 H15 123(2) . . ?
C17 C16 C15 120.3(3) . . ?
C17 C16 H16 122(2) . . ?
C15 C16 H16 118(2) . . ?
C16 C17 C18 120.8(3) . . ?
C16 C17 H17 120(2) . . ?
C18 C17 H17 119(2) . . ?
C19 C18 C17 121.7(3) . . ?
C19 C18 C13 119.6(3) . . ?
C17 C18 C13 118.8(3) . . ?
C20 C19 C18 121.1(3) . . ?
C20 C19 H19 123(2) . . ?
C18 C19 H19 116(2) . . ?
C19 C20 C11 118.9(3) . . ?
C19 C20 H20 123(2) . . ?
C11 C20 H20 118(2) . . ?
C22 C21 C30 124.2(3) . . ?
C22 C21 O4 119.2(3) . . ?
C30 C21 O4 116.6(3) . . ?
C21 C22 C23 117.6(3) . . ?
C21 C22 C12 119.8(3) . . ?
C23 C22 C12 122.5(3) . . ?
C24 C23 C28 117.9(3) . . ?
C24 C23 C22 123.2(3) . . ?
C28 C23 C22 118.8(3) . . ?
C25 C24 C23 120.8(3) . . ?
C25 C24 H24 120.7(19) . . ?
C23 C24 H24 118.5(19) . . ?
C24 C25 C26 121.3(4) . . ?
C24 C25 H25 116(2) . . ?
C26 C25 H25 123(2) . . ?
C27 C26 C25 119.4(4) . . ?
C27 C26 H26 121(3) . . ?
C25 C26 H26 119(3) . . ?
C26 C27 C28 121.4(4) . . ?
C26 C27 H27 124(3) . . ?
C28 C27 H27 115(3) . . ?
C27 C28 C29 121.4(3) . . ?
C27 C28 C23 119.2(3) . . ?
C29 C28 C23 119.4(3) . . ?
C30 C29 C28 121.2(3) . . ?
C30 C29 H29 121(3) . . ?
C28 C29 H29 117(3) . . ?
C29 C30 C21 118.6(3) . . ?
C29 C30 H30 121(3) . . ?
C21 C30 H30 120(3) . . ?

loop_
_geom_bond_atom_site_label_1
_geom_bond_atom_site_label_2
_geom_bond_distance
_geom_bond_site_symmetry_2
_geom_bond_publ_flag
S1 P1 1.9403(12) . ?
S2 P2 1.8892(12) . ?
P1 C7 1.802(4) . ?
P1 C3 1.809(3) . ?
P1 C4 1.827(3) . ?
P2 O2 1.565(2) . ?
P2 O4 1.588(2) . ?
P2 O3 1.598(2) . ?
O1 C6 1.429(5) . ?
O1 C2 1.443(4) . ?
O2 C10 1.454(4) . ?
O3 C11 1.405(3) . ?
O4 C21 1.413(4) . ?
C1 C8 1.521(5) . ?
C1 C7 1.528(5) . ?
C1 C5 1.556(5) . ?
C1 C2 1.569(5) . ?
C2 C9 1.522(5) . ?
C2 C3 1.554(5) . ?
C3 H3A 1.00(4) . ?
C3 H3B 0.92(4) . ?
C4 C10 1.514(4) . ?
C4 C5 1.555(4) . ?
C4 H4 0.99(3) . ?
C5 C6 1.516(5) . ?
C5 H5 0.97(3) . ?
C6 H6A 0.87(4) . ?
C6 H6B 0.92(4) . ?
C7 H7A 0.99(4) . ?
C7 H7B 0.93(3) . ?
C8 H8A 1.00(4) . ?
C8 H8B 0.92(3) . ?
C8 H8C 1.01(4) . ?
C9 H9A 0.93(5) . ?
C9 H9B 0.93(4) . ?
C9 H9C 1.04(4) . ?
C10 H10A 1.03(3) . ?
C10 H10B 0.93(4) . ?
C11 C12 1.366(4) . ?
C11 C20 1.400(4) . ?
C12 C13 1.429(4) . ?
C12 C22 1.493(4) . ?
C13 C14 1.419(4) . ?
C13 C18 1.421(4) . ?
C14 C15 1.359(5) . ?
C14 H14 0.95(3) . ?
C15 C16 1.402(5) . ?
C15 H15 0.96(4) . ?
C16 C17 1.356(5) . ?
C16 H16 0.93(4) . ?
C17 C18 1.414(5) . ?
C17 H17 0.88(4) . ?
C18 C19 1.411(4) . ?
C19 C20 1.347(4) . ?
C19 H19 0.93(4) . ?
C20 H20 0.89(3) . ?
C21 C22 1.361(4) . ?
C21 C30 1.396(5) . ?
C22 C23 1.433(4) . ?
C23 C24 1.415(5) . ?
C23 C28 1.426(4) . ?
C24 C25 1.366(5) . ?
C24 H24 0.96(3) . ?
C25 C26 1.399(6) . ?
C25 H25 0.98(4) . ?
C26 C27 1.363(6) . ?
C26 H26 0.93(4) . ?
C27 C28 1.411(5) . ?
C27 H27 0.88(4) . ?
C28 C29 1.411(5) . ?
C29 C30 1.350(6) . ?
C29 H29 0.88(4) . ?
C30 H30 0.80(4) . ?
